data_1503798
loop_
_publ_author_name
'Wang, Kewei'
'Fu, Xiaolan'
'Liu, Jinying'
'Liang, Yongjiu'
'Dong, Dewen'

_publ_section_title
;
 PIFA-mediated oxidative cyclization of 1-carbamoyl-1-oximylcycloalkanes:
 synthesis of spiro-fused pyrazolin-5-one N-oxides.
;
_journal_issue 4
_journal_name_full 'Organic letters'
_journal_page_first 1015
_journal_page_last 1018
_journal_paper_doi 10.1021/ol802952e
_journal_volume 11
_journal_year 2009
_chemical_formula_moiety 'C15 H18 N2 O2'
_chemical_formula_sum 'C15 H18 N2 O2'
_chemical_formula_weight 258.31
_chemical_name_systematic
;
 ?
;
_space_group_IT_number 61
_symmetry_cell_setting orthorhombic
_symmetry_space_group_name_Hall '-P 2ac 2ab'
_symmetry_space_group_name_H-M 'P b c a'
_atom_sites_solution_hydrogens geom
_atom_sites_solution_primary direct
_atom_sites_solution_secondary difmap
_audit_creation_method SHELXL-97
_cell_angle_alpha 90.00
_cell_angle_beta 90.00
_cell_angle_gamma 90.00
_cell_formula_units_Z 8
_cell_length_a 11.725(3)
_cell_length_b 13.381(3)
_cell_length_c 17.617(4)
_cell_measurement_reflns_used 2678
_cell_measurement_temperature 293(2)
_cell_measurement_theta_max 26.0
_cell_measurement_theta_min 2.9
_cell_volume 2764.0(11)
_computing_cell_refinement 'SAINT (Bruker, 1999)'
_computing_data_collection 'SMART (Bruker, 1997)'
_computing_data_reduction SAINT
_computing_molecular_graphics 'SHELXTL-PLUS (Sheldrick, 1990)'
_computing_publication_material SHELXL-97
_computing_structure_refinement 'SHELXL-97 (Sheldrick, 1997)'
_computing_structure_solution 'SHELXS-97 (Sheldrick, 1997)'
_diffrn_ambient_temperature 293(2)
_diffrn_measured_fraction_theta_full 0.983
_diffrn_measured_fraction_theta_max 0.983
_diffrn_measurement_device_type 'Bruker APEX CCD area-detector'
_diffrn_measurement_method '\w scans'
_diffrn_radiation_monochromator graphite
_diffrn_radiation_source 'fine-focus sealed tube'
_diffrn_radiation_type MoK\a
_diffrn_radiation_wavelength 0.71069
_diffrn_reflns_av_R_equivalents 0.0660
_diffrn_reflns_av_sigmaI/netI 0.0495
_diffrn_reflns_limit_h_max 14
_diffrn_reflns_limit_h_min -14
_diffrn_reflns_limit_k_max 13
_diffrn_reflns_limit_k_min -16
_diffrn_reflns_limit_l_max 18
_diffrn_reflns_limit_l_min -21
_diffrn_reflns_number 14254
_diffrn_reflns_theta_full 25.00
_diffrn_reflns_theta_max 26.03
_diffrn_reflns_theta_min 2.89
_diffrn_standards_number 0
_exptl_absorpt_coefficient_mu 0.083
_exptl_absorpt_correction_T_max 0.95
_exptl_absorpt_correction_T_min 0.89
_exptl_absorpt_correction_type multi-scan
_exptl_absorpt_process_details 'SADABS (Sheldrick, 1996)'
_exptl_crystal_colour colorless
_exptl_crystal_density_diffrn 1.242
_exptl_crystal_density_method 'not measured'
_exptl_crystal_description Block
_exptl_crystal_F_000 1104
_exptl_crystal_size_max 0.42
_exptl_crystal_size_mid 0.38
_exptl_crystal_size_min 0.27
_refine_diff_density_max 0.416
_refine_diff_density_min -0.287
_refine_diff_density_rms 0.045
_refine_ls_extinction_method none
_refine_ls_goodness_of_fit_ref 1.166
_refine_ls_hydrogen_treatment constr
_refine_ls_matrix_type full
_refine_ls_number_parameters 172
_refine_ls_number_reflns 2678
_refine_ls_number_restraints 7
_refine_ls_restrained_S_all 1.170
_refine_ls_R_factor_all 0.1725
_refine_ls_R_factor_gt 0.0987
_refine_ls_shift/su_max 0.000
_refine_ls_shift/su_mean 0.000
_refine_ls_structure_factor_coef Fsqd
_refine_ls_weighting_details 'calc w=1/[\s^2^(Fo^2^)+(0.0325P)^2^+2.7696P] where P=(Fo^2^+2Fc^2^)/3'
_refine_ls_weighting_scheme calc
_refine_ls_wR_factor_gt 0.1735
_refine_ls_wR_factor_ref 0.2009
_reflns_number_gt 1363
_reflns_number_total 2678
_reflns_threshold_expression >2sigma(I)
_cod_data_source_file ol802952e_si_001.cif
_cod_data_source_block aa
_cod_original_sg_symbol_H-M Pbca
_cod_database_code 1503798

loop_
_symmetry_equiv_pos_as_xyz
'x, y, z'
'-x+1/2, -y, z+1/2'
'x+1/2, -y+1/2, -z'
'-x, y+1/2, -z+1/2'
'-x, -y, -z'
'x-1/2, y, -z-1/2'
'-x-1/2, y-1/2, z'
'x, -y-1/2, z-1/2'

loop_
_atom_site_label
_atom_site_type_symbol
_atom_site_fract_x
_atom_site_fract_y
_atom_site_fract_z
_atom_site_U_iso_or_equiv
_atom_site_adp_type
_atom_site_occupancy
_atom_site_symmetry_multiplicity
_atom_site_calc_flag
_atom_site_refinement_flags
C1 C 0.1576(6) 0.3775(5) 0.6926(4) 0.142(2) Uani 1 1 d .
H1A H 0.0990 0.3956 0.7281 0.213 Uiso 1 1 calc R
H1B H 0.1875 0.3130 0.7056 0.213 Uiso 1 1 calc R
H1C H 0.1261 0.3753 0.6423 0.213 Uiso 1 1 calc R
C14 C 0.4081(4) 0.1995(3) 0.5766(2) 0.0588(10) Uani 1 1 d .
C2 C 0.2476(5) 0.4503(4) 0.6952(3) 0.0893(16) Uani 1 1 d .
C3 C 0.2379(5) 0.5357(4) 0.7413(3) 0.0981(17) Uani 1 1 d .
H3 H 0.1738 0.5450 0.7717 0.118 Uiso 1 1 calc R
C4 C 0.3228(6) 0.6043(4) 0.7411(3) 0.0933(16) Uani 1 1 d .
H4 H 0.3172 0.6600 0.7725 0.112 Uiso 1 1 calc R
C5 C 0.4148(5) 0.5939(4) 0.6967(3) 0.0973(17) Uani 1 1 d .
H5 H 0.4715 0.6425 0.6974 0.117 Uiso 1 1 calc R
C6 C 0.4267(5) 0.5114(4) 0.6498(3) 0.0950(16) Uani 1 1 d .
H6 H 0.4902 0.5040 0.6186 0.114 Uiso 1 1 calc R
C7 C 0.3419(5) 0.4411(4) 0.6507(3) 0.0777(14) Uani 1 1 d .
C8 C 0.3003(5) 0.3364(4) 0.5362(3) 0.0900(16) Uani 1 1 d .
C9 C 0.3377(4) 0.2330(3) 0.5115(2) 0.0643(11) Uani 1 1 d .
C10 C 0.2335(4) 0.1650(4) 0.4935(3) 0.0883(15) Uani 1 1 d .
H10A H 0.2376 0.1037 0.5228 0.106 Uiso 1 1 calc R
H10B H 0.1630 0.1991 0.5061 0.106 Uiso 1 1 calc R
C11 C 0.2380(6) 0.1427(5) 0.4112(3) 0.133(2) Uani 1 1 d .
H11A H 0.2255 0.0720 0.4025 0.159 Uiso 1 1 calc R
H11B H 0.1793 0.1799 0.3846 0.159 Uiso 1 1 calc R
C12 C 0.3454(6) 0.1706(6) 0.3850(4) 0.144(3) Uani 1 1 d U
H12A H 0.3374 0.2029 0.3360 0.172 Uiso 1 1 calc R
H12B H 0.3914 0.1110 0.3779 0.172 Uiso 1 1 calc R
C13 C 0.4027(5) 0.2361(4) 0.4351(3) 0.1017(17) Uani 1 1 d .
H13A H 0.4030 0.3035 0.4148 0.122 Uiso 1 1 calc R
H13B H 0.4811 0.2147 0.4422 0.122 Uiso 1 1 calc R
C15 C 0.4695(4) 0.1039(3) 0.5857(3) 0.0901(15) Uani 1 1 d .
H15A H 0.5079 0.1032 0.6338 0.135 Uiso 1 1 calc R
H15B H 0.5244 0.0967 0.5457 0.135 Uiso 1 1 calc R
H15C H 0.4160 0.0496 0.5836 0.135 Uiso 1 1 calc R
N1 N 0.4138(3) 0.2679(2) 0.62766(19) 0.0680(10) Uani 1 1 d D
N2 N 0.3518(4) 0.3557(3) 0.6032(2) 0.1062(16) Uani 1 1 d D
O1 O 0.4631(3) 0.2718(2) 0.69108(17) 0.0927(11) Uani 1 1 d .
O2 O 0.2375(4) 0.3930(3) 0.5024(2) 0.1354(17) Uani 1 1 d .

loop_
_atom_site_aniso_label
_atom_site_aniso_U_11
_atom_site_aniso_U_22
_atom_site_aniso_U_33
_atom_site_aniso_U_23
_atom_site_aniso_U_13
_atom_site_aniso_U_12
C1 0.151(6) 0.124(5) 0.151(6) 0.024(4) -0.006(5) -0.030(5)
C14 0.072(3) 0.046(2) 0.058(2) -0.003(2) 0.008(2) -0.003(2)
C2 0.093(4) 0.067(3) 0.108(4) 0.011(3) -0.040(4) -0.016(3)
C3 0.111(4) 0.082(4) 0.101(4) -0.019(3) -0.009(4) 0.008(4)
C4 0.117(5) 0.071(3) 0.092(4) -0.019(3) -0.001(4) 0.010(4)
C5 0.119(5) 0.061(3) 0.111(4) -0.014(3) -0.010(4) -0.008(3)
C6 0.113(4) 0.076(4) 0.096(4) -0.011(3) -0.024(3) 0.008(3)
C7 0.095(4) 0.064(3) 0.074(3) -0.011(2) -0.032(3) 0.026(3)
C8 0.122(4) 0.067(3) 0.081(3) -0.011(3) -0.042(3) 0.016(3)
C9 0.076(3) 0.053(3) 0.064(3) -0.009(2) -0.002(2) -0.012(2)
C10 0.078(3) 0.072(3) 0.114(4) -0.015(3) 0.002(3) -0.008(3)
C11 0.152(6) 0.155(6) 0.092(4) -0.025(4) -0.016(4) -0.058(5)
C12 0.143(3) 0.145(3) 0.143(3) -0.0016(10) -0.0001(10) -0.0012(10)
C13 0.130(4) 0.105(4) 0.070(3) -0.003(3) 0.006(3) -0.045(4)
C15 0.101(4) 0.066(3) 0.103(4) -0.009(3) 0.004(3) 0.024(3)
N1 0.091(3) 0.050(2) 0.063(2) 0.0020(18) -0.012(2) 0.0183(19)
N2 0.167(4) 0.064(3) 0.087(3) -0.028(2) -0.062(3) 0.045(3)
O1 0.127(3) 0.077(2) 0.075(2) -0.0065(17) -0.034(2) 0.035(2)
O2 0.207(4) 0.077(2) 0.122(3) -0.019(2) -0.099(3) 0.046(3)

loop_
_atom_type_symbol
_atom_type_description
_atom_type_scat_dispersion_real
_atom_type_scat_dispersion_imag
_atom_type_scat_source
C C 0.0033 0.0016 'International Tables Vol C Tables 4.2.6.8 and 6.1.1.4'
H H 0.0000 0.0000 'International Tables Vol C Tables 4.2.6.8 and 6.1.1.4'
N N 0.0061 0.0033 'International Tables Vol C Tables 4.2.6.8 and 6.1.1.4'
O O 0.0106 0.0060 'International Tables Vol C Tables 4.2.6.8 and 6.1.1.4'

loop_
_geom_angle_atom_site_label_1
_geom_angle_atom_site_label_2
_geom_angle_atom_site_label_3
_geom_angle
C2 C1 H1A 109.5
C2 C1 H1B 109.5
H1A C1 H1B 109.5
C2 C1 H1C 109.5
H1A C1 H1C 109.5
H1B C1 H1C 109.5
N1 C14 C15 121.0(4)
N1 C14 C9 110.8(3)
C15 C14 C9 128.1(4)
C7 C2 C3 118.1(5)
C7 C2 C1 121.1(6)
C3 C2 C1 120.7(6)
C4 C3 C2 119.3(6)
C4 C3 H3 120.3
C2 C3 H3 120.3
C5 C4 C3 121.5(5)
C5 C4 H4 119.2
C3 C4 H4 119.2
C4 C5 C6 120.8(6)
C4 C5 H5 119.6
C6 C5 H5 119.6
C7 C6 C5 117.8(6)
C7 C6 H6 121.1
C5 C6 H6 121.1
C2 C7 C6 122.3(5)
C2 C7 N2 118.5(5)
C6 C7 N2 119.1(5)
O2 C8 N2 125.5(4)
O2 C8 C9 127.3(4)
N2 C8 C9 107.2(4)
C14 C9 C8 102.4(3)
C14 C9 C13 114.0(4)
C8 C9 C13 111.6(4)
C14 C9 C10 114.7(4)
C8 C9 C10 111.4(4)
C13 C9 C10 103.0(3)
C11 C10 C9 106.8(4)
C11 C10 H10A 110.4
C9 C10 H10A 110.4
C11 C10 H10B 110.4
C9 C10 H10B 110.4
H10A C10 H10B 108.6
C12 C11 C10 107.6(5)
C12 C11 H11A 110.2
C10 C11 H11A 110.2
C12 C11 H11B 110.2
C10 C11 H11B 110.2
H11A C11 H11B 108.5
C11 C12 C13 112.9(6)
C11 C12 H12A 109.0
C13 C12 H12A 109.0
C11 C12 H12B 109.0
C13 C12 H12B 109.0
H12A C12 H12B 107.8
C12 C13 C9 107.0(5)
C12 C13 H13A 110.3
C9 C13 H13A 110.3
C12 C13 H13B 110.3
C9 C13 H13B 110.3
H13A C13 H13B 108.6
C14 C15 H15A 109.5
C14 C15 H15B 109.5
H15A C15 H15B 109.5
C14 C15 H15C 109.5
H15A C15 H15C 109.5
H15B C15 H15C 109.5
O1 N1 C14 132.4(3)
O1 N1 N2 117.5(3)
C14 N1 N2 110.0(3)
C8 N2 C7 129.2(4)
C8 N2 N1 109.3(3)
C7 N2 N1 121.2(3)

loop_
_geom_bond_atom_site_label_1
_geom_bond_atom_site_label_2
_geom_bond_distance
C1 C2 1.437(7)
C1 H1A 0.9600
C1 H1B 0.9600
C1 H1C 0.9600
C14 N1 1.284(4)
C14 C15 1.478(5)
C14 C9 1.483(5)
C2 C7 1.362(7)
C2 C3 1.407(7)
C3 C4 1.354(7)
C3 H3 0.9300
C4 C5 1.340(7)
C4 H4 0.9300
C5 C6 1.387(6)
C5 H5 0.9300
C6 C7 1.368(7)
C6 H6 0.9300
C7 N2 1.422(5)
C8 O2 1.212(5)
C8 N2 1.350(5)
C8 C9 1.515(6)
C9 C13 1.547(6)
C9 C10 1.556(6)
C10 C11 1.482(7)
C10 H10A 0.9700
C10 H10B 0.9700
C11 C12 1.392(8)
C11 H11A 0.9700
C11 H11B 0.9700
C12 C13 1.414(7)
C12 H12A 0.9700
C12 H12B 0.9700
C13 H13A 0.9700
C13 H13B 0.9700
C15 H15A 0.9600
C15 H15B 0.9600
C15 H15C 0.9600
N1 O1 1.259(4)
N1 N2 1.448(4)

loop_
_geom_torsion_atom_site_label_1
_geom_torsion_atom_site_label_2
_geom_torsion_atom_site_label_3
_geom_torsion_atom_site_label_4
_geom_torsion
C7 C2 C3 C4 -1.3(7)
C1 C2 C3 C4 -178.2(5)
C2 C3 C4 C5 1.5(8)
C3 C4 C5 C6 -0.6(9)
C4 C5 C6 C7 -0.4(8)
C3 C2 C7 C6 0.3(7)
C1 C2 C7 C6 177.2(5)
C3 C2 C7 N2 -179.2(4)
C1 C2 C7 N2 -2.3(7)
C5 C6 C7 C2 0.6(7)
C5 C6 C7 N2 -180.0(4)
N1 C14 C9 C8 -1.2(5)
C15 C14 C9 C8 -179.4(4)
N1 C14 C9 C13 119.5(4)
C15 C14 C9 C13 -58.7(6)
N1 C14 C9 C10 -122.1(4)
C15 C14 C9 C10 59.7(6)
O2 C8 C9 C14 -177.4(6)
N2 C8 C9 C14 3.6(5)
O2 C8 C9 C13 60.3(7)
N2 C8 C9 C13 -118.7(5)
O2 C8 C9 C10 -54.2(7)
N2 C8 C9 C10 126.7(5)
C14 C9 C10 C11 -129.7(5)
C8 C9 C10 C11 114.5(5)
C13 C9 C10 C11 -5.3(6)
C9 C10 C11 C12 13.6(7)
C10 C11 C12 C13 -17.7(9)
C11 C12 C13 C9 14.0(8)
C14 C9 C13 C12 120.3(5)
C8 C9 C13 C12 -124.2(5)
C10 C9 C13 C12 -4.6(6)
C15 C14 N1 O1 -1.8(7)
C9 C14 N1 O1 179.9(4)
C15 C14 N1 N2 176.8(4)
C9 C14 N1 N2 -1.6(5)
O2 C8 N2 C7 3.0(10)
C9 C8 N2 C7 -177.9(6)
O2 C8 N2 N1 176.3(6)
C9 C8 N2 N1 -4.7(6)
C2 C7 N2 C8 77.8(7)
C6 C7 N2 C8 -101.7(7)
C2 C7 N2 N1 -94.8(6)
C6 C7 N2 N1 85.7(6)
O1 N1 N2 C8 -177.1(4)
C14 N1 N2 C8 4.1(6)
O1 N1 N2 C7 -3.2(7)
C14 N1 N2 C7 178.0(5)
